data_1542458
loop_
_publ_author_name
'Tiritiris, Ioannis'
'Kantlehner, Willi'

_publ_section_title
;
 2-Dimethylamino-1-(2-ethoxy-2-oxoethyl)-3-methyl-4,5-dihydroimidazolium
 tetraphenylborate
;
_journal_coeditor_code FF4001
_journal_issue 1
_journal_name_full IUCrData
_journal_page_first x160109
_journal_paper_doi 10.1107/S2414314616001097
_journal_volume 1
_journal_year 2016
_chemical_formula_iupac 'C10 H20 N3 O2 +, C24 H20 B -'
_chemical_formula_moiety 'C10 H20 N3 O2 +, C24 H20 B -'
_chemical_formula_sum 'C34 H40 B N3 O2'
_chemical_formula_weight 533.50
_chemical_name_systematic
;
2-Dimethylamino-1-(2-ethoxy-2-oxoethyl)-3-methyl-4,5-dihydroimidazolium
tetraphenylborate
;
_space_group_crystal_system monoclinic
_space_group_IT_number 14
_space_group_name_Hall '-P 2ybc'
_space_group_name_H-M_alt 'P 1 21/c 1'
_symmetry_space_group_name_Hall '-P 2ybc'
_symmetry_space_group_name_H-M 'P 1 21/c 1'
_atom_sites_solution_hydrogens geom
_atom_sites_solution_primary direct
_atom_sites_solution_secondary difmap
_audit_creation_method SHELXL-2014/7
_cell_angle_alpha 90.00
_cell_angle_beta 105.468(2)
_cell_angle_gamma 90.00
_cell_formula_units_Z 4
_cell_length_a 14.3033(6)
_cell_length_b 10.3598(4)
_cell_length_c 20.2825(9)
_cell_measurement_reflns_used 7075
_cell_measurement_temperature 100(2)
_cell_measurement_theta_max 28.28
_cell_measurement_theta_min 0.41
_cell_volume 2896.6(2)
_computing_cell_refinement
;
DENZO-SMN (Otwinowski & Minor, 1997)
;
_computing_data_collection
;
COLLECT (Hooft, 2004)
;
_computing_data_reduction
;
DENZO-SMN (Otwinowski & Minor, 1997)
;
_computing_molecular_graphics
;
DIAMOND (Brandenburg & Putz, 2005)
;
_computing_publication_material
;
SHELXL2014 (Sheldrick, 2015)
;
_computing_structure_refinement
;
SHELXL2014 (Sheldrick, 2015)
;
_computing_structure_solution
;
SHELXS97 (Sheldrick, 2008)
;
_diffrn_ambient_temperature 100(2)
_diffrn_measured_fraction_theta_full 0.990
_diffrn_measured_fraction_theta_max 0.982
_diffrn_measurement_device_type 'Bruker--Nonius KappaCCD'
_diffrn_measurement_method '\f scans, and \w scans'
_diffrn_radiation_monochromator graphite
_diffrn_radiation_type MoK\a
_diffrn_radiation_wavelength 0.71073
_diffrn_reflns_av_R_equivalents 0.0711
_diffrn_reflns_limit_h_max 18
_diffrn_reflns_limit_h_min -18
_diffrn_reflns_limit_k_max 13
_diffrn_reflns_limit_k_min -13
_diffrn_reflns_limit_l_max 26
_diffrn_reflns_limit_l_min -26
_diffrn_reflns_number 12960
_diffrn_reflns_theta_full 25.242
_diffrn_reflns_theta_max 28.210
_diffrn_reflns_theta_min 2.955
_diffrn_standards_decay_% 0
_diffrn_standards_interval_count 0
_diffrn_standards_number 0
_exptl_absorpt_coefficient_mu 0.075
_exptl_absorpt_correction_type none
_exptl_crystal_colour colorless
_exptl_crystal_density_diffrn 1.223
_exptl_crystal_density_method 'not measured'
_exptl_crystal_description block
_exptl_crystal_F_000 1144
_exptl_crystal_size_max 0.30
_exptl_crystal_size_mid 0.23
_exptl_crystal_size_min 0.12
_refine_diff_density_max 0.386
_refine_diff_density_min -0.263
_refine_ls_extinction_method none
_refine_ls_goodness_of_fit_ref 1.041
_refine_ls_hydrogen_treatment constr
_refine_ls_matrix_type full
_refine_ls_number_parameters 397
_refine_ls_number_reflns 7012
_refine_ls_number_restraints 0
_refine_ls_restrained_S_all 1.041
_refine_ls_R_factor_all 0.1172
_refine_ls_R_factor_gt 0.0649
_refine_ls_shift/su_max 0.000
_refine_ls_shift/su_mean 0.000
_refine_ls_structure_factor_coef Fsqd
_refine_ls_weighting_details 'w=1/[\s^2^(Fo^2^)+(0.0368P)^2^+2.4901P] where P=(Fo^2^+2Fc^2^)/3'
_refine_ls_weighting_scheme calc
_refine_ls_wR_factor_gt 0.1256
_refine_ls_wR_factor_ref 0.1482
_reflns_number_gt 4502
_reflns_number_total 7012
_reflns_threshold_expression I>2sigma(I)
_cod_data_source_file ff4001sup1.cif
_cod_data_source_block I
_cod_depositor_comments 'Adding full bibliography for 1542458.cif.'
_cod_database_code 1542458
_cod_database_fobs_code 1542458
_shelx_space_group_comment
;
The symmetry employed for this shelxl refinement is uniquely defined
by the following loop, which should always be used as a source of
symmetry information in preference to the above space-group names.
They are only intended as comments.
;

loop_
_symmetry_equiv_pos_as_xyz
'x, y, z'
'-x, 1/2+y, 1/2-z'
'-x, -y, -z'
'x, 1/2-y, 1/2+z'

loop_
_atom_site_type_symbol
_atom_site_label
_atom_site_fract_x
_atom_site_fract_y
_atom_site_fract_z
_atom_site_U_iso_or_equiv
_atom_site_adp_type
_atom_site_calc_flag
_atom_site_occupancy
_atom_site_disorder_assembly
_atom_site_disorder_group
N N1 0.15751(13) 0.85761(17) 0.14856(9) 0.0214(4) Uani d 1 . .
N N2 0.22801(13) 0.67062(17) 0.11579(9) 0.0218(4) Uani d 1 . .
N N3 0.25859(13) 0.74356(18) 0.22959(9) 0.0224(4) Uani d 1 . .
C C1 0.21433(14) 0.7544(2) 0.16263(10) 0.0195(4) Uani d 1 . .
C C2 0.32486(16) 0.6191(2) 0.11954(12) 0.0276(5) Uani d 1 . .
H H2A 0.3723 0.6579 0.1585 0.041 Uiso calc 1 . .
H H2B 0.3424 0.6398 0.0772 0.041 Uiso calc 1 . .
H H2C 0.3246 0.5252 0.1254 0.041 Uiso calc 1 . .
C C3 0.15055(17) 0.6305(2) 0.05694(11) 0.0261(5) Uani d 1 . .
H H3A 0.0883 0.6628 0.0618 0.039 Uiso calc 1 . .
H H3B 0.1486 0.5360 0.0543 0.039 Uiso calc 1 . .
H H3C 0.1626 0.6656 0.0151 0.039 Uiso calc 1 . .
C C4 0.12980(18) 0.9223(2) 0.08231(11) 0.0284(5) Uani d 1 . .
H H4A 0.1623 0.8807 0.0511 0.043 Uiso calc 1 . .
H H4B 0.1491 1.0133 0.0881 0.043 Uiso calc 1 . .
H H4C 0.0594 0.9165 0.0632 0.043 Uiso calc 1 . .
C C5 0.16176(18) 0.9309(2) 0.21168(11) 0.0271(5) Uani d 1 . .
H H5A 0.0965 0.9391 0.2194 0.032 Uiso calc 1 . .
H H5B 0.1889 1.0182 0.2096 0.032 Uiso calc 1 . .
C C6 0.22867(16) 0.8499(2) 0.26790(11) 0.0259(5) Uani d 1 . .
H H6A 0.2854 0.9008 0.2934 0.031 Uiso calc 1 . .
H H6B 0.1937 0.8167 0.3004 0.031 Uiso calc 1 . .
C C7 0.29159(16) 0.6205(2) 0.26243(11) 0.0250(5) Uani d 1 . .
H H7A 0.2727 0.5503 0.2284 0.030 Uiso calc 1 . .
H H7B 0.2593 0.6047 0.2992 0.030 Uiso calc 1 . .
C C8 0.40090(18) 0.6179(2) 0.29273(14) 0.0376(6) Uani d 1 . .
O O1 0.45299(12) 0.70977(17) 0.30205(9) 0.0374(4) Uani d 1 . .
O O2A 0.42497(19) 0.5050(3) 0.3209(3) 0.0239(13) Uani d 0.600(10) A 1
O O2B 0.4324(3) 0.4853(4) 0.2830(4) 0.0219(18) Uani d 0.400(10) A 2
C C9A 0.5210(4) 0.4881(5) 0.3677(2) 0.0252(14) Uani d 0.580(10) A 1
H H9A 0.5192 0.4163 0.3996 0.030 Uiso calc 0.578(13) A 1
H H9B 0.5397 0.5676 0.3951 0.030 Uiso calc 0.578(13) A 1
C C9B 0.5365(7) 0.4603(6) 0.3073(4) 0.029(2) Uani d 0.420(10) A 2
H H9C 0.5727 0.5331 0.2943 0.035 Uiso calc 0.422(13) A 2
H H9D 0.5526 0.3810 0.2854 0.035 Uiso calc 0.422(13) A 2
C C10A 0.5954(5) 0.4591(4) 0.3294(3) 0.0309(15) Uani d 0.590(10) A 1
H H10A 0.5733 0.3863 0.2984 0.046 Uiso calc 0.589(12) A 1
H H10B 0.6573 0.4372 0.3620 0.046 Uiso calc 0.589(12) A 1
H H10C 0.6041 0.5352 0.3029 0.046 Uiso calc 0.589(12) A 1
C C10B 0.5659(7) 0.4445(8) 0.3820(4) 0.029(2) Uani d 0.410(10) A 2
H H10D 0.5509 0.5236 0.4037 0.043 Uiso calc 0.411(12) A 2
H H10E 0.6357 0.4276 0.3973 0.043 Uiso calc 0.411(12) A 2
H H10F 0.5305 0.3718 0.3948 0.043 Uiso calc 0.411(12) A 2
B B1 0.22231(17) 0.2365(2) -0.06717(11) 0.0184(5) Uani d 1 . .
C C11 0.12514(14) 0.2878(2) -0.12493(10) 0.0180(4) Uani d 1 . .
C C12 0.09364(15) 0.2303(2) -0.18964(10) 0.0202(4) Uani d 1 . .
H H12 0.1254 0.1542 -0.1984 0.024 Uiso calc 1 . .
C C13 0.01801(15) 0.2796(2) -0.24152(10) 0.0224(5) Uani d 1 . .
H H13 -0.0010 0.2373 -0.2846 0.027 Uiso calc 1 . .
C C14 -0.02973(15) 0.3908(2) -0.23034(11) 0.0233(5) Uani d 1 . .
H H14 -0.0817 0.4248 -0.2654 0.028 Uiso calc 1 . .
C C15 -0.00054(16) 0.4511(2) -0.16742(11) 0.0235(5) Uani d 1 . .
H H15 -0.0328 0.5270 -0.1590 0.028 Uiso calc 1 . .
C C16 0.07592(16) 0.4010(2) -0.11641(11) 0.0219(4) Uani d 1 . .
H H16 0.0957 0.4454 -0.0740 0.026 Uiso calc 1 . .
C C17 0.23750(15) 0.0801(2) -0.07090(10) 0.0198(4) Uani d 1 . .
C C18 0.32987(17) 0.0230(2) -0.05127(12) 0.0276(5) Uani d 1 . .
H H18 0.3852 0.0777 -0.0395 0.033 Uiso calc 1 . .
C C19 0.34389(18) -0.1098(2) -0.04832(12) 0.0301(5) Uani d 1 . .
H H19 0.4078 -0.1438 -0.0346 0.036 Uiso calc 1 . .
C C20 0.26550(17) -0.1927(2) -0.06516(11) 0.0254(5) Uani d 1 . .
H H20 0.2748 -0.2835 -0.0634 0.030 Uiso calc 1 . .
C C21 0.17262(16) -0.1403(2) -0.08472(10) 0.0225(5) Uani d 1 . .
H H21 0.1178 -0.1958 -0.0964 0.027 Uiso calc 1 . .
C C22 0.15955(16) -0.0067(2) -0.08722(10) 0.0204(4) Uani d 1 . .
H H22 0.0954 0.0267 -0.1005 0.024 Uiso calc 1 . .
C C23 0.31026(14) 0.3182(2) -0.08575(10) 0.0200(4) Uani d 1 . .
C C24 0.34530(15) 0.4359(2) -0.05523(11) 0.0216(4) Uani d 1 . .
H H24 0.3225 0.4660 -0.0181 0.026 Uiso calc 1 . .
C C25 0.41212(16) 0.5108(2) -0.07703(11) 0.0250(5) Uani d 1 . .
H H25 0.4346 0.5897 -0.0544 0.030 Uiso calc 1 . .
C C26 0.44602(16) 0.4705(2) -0.13184(12) 0.0269(5) Uani d 1 . .
H H26 0.4909 0.5218 -0.1474 0.032 Uiso calc 1 . .
C C27 0.41315(16) 0.3543(2) -0.16324(12) 0.0300(5) Uani d 1 . .
H H27 0.4361 0.3251 -0.2005 0.036 Uiso calc 1 . .
C C28 0.34649(15) 0.2798(2) -0.14064(11) 0.0243(5) Uani d 1 . .
H H28 0.3249 0.2005 -0.1631 0.029 Uiso calc 1 . .
C C29 0.21625(15) 0.25991(19) 0.01178(10) 0.0195(4) Uani d 1 . .
C C30 0.29935(16) 0.2660(2) 0.06704(11) 0.0238(5) Uani d 1 . .
H H30 0.3611 0.2650 0.0578 0.029 Uiso calc 1 . .
C C31 0.29566(17) 0.2735(2) 0.13480(11) 0.0277(5) Uani d 1 . .
H H31 0.3541 0.2776 0.1706 0.033 Uiso calc 1 . .
C C32 0.20657(18) 0.2749(2) 0.15029(11) 0.0281(5) Uani d 1 . .
H H32 0.2035 0.2805 0.1964 0.034 Uiso calc 1 . .
C C33 0.12275(17) 0.2679(2) 0.09746(11) 0.0265(5) Uani d 1 . .
H H33 0.0614 0.2684 0.1072 0.032 Uiso calc 1 . .
C C34 0.12770(15) 0.2601(2) 0.02969(11) 0.0212(4) Uani d 1 . .
H H34 0.0690 0.2547 -0.0057 0.025 Uiso calc 1 . .

loop_
_atom_site_aniso_label
_atom_site_aniso_U_11
_atom_site_aniso_U_22
_atom_site_aniso_U_33
_atom_site_aniso_U_12
_atom_site_aniso_U_13
_atom_site_aniso_U_23
N1 0.0257(9) 0.0168(9) 0.0217(9) 0.0042(7) 0.0062(7) 0.0017(7)
N2 0.0230(9) 0.0196(9) 0.0220(9) 0.0037(7) 0.0048(7) -0.0014(7)
N3 0.0246(9) 0.0214(10) 0.0202(8) 0.0028(7) 0.0044(7) 0.0022(7)
C1 0.0184(10) 0.0191(11) 0.0201(10) -0.0011(8) 0.0035(8) 0.0019(8)
C2 0.0287(12) 0.0219(12) 0.0345(12) 0.0047(9) 0.0128(10) -0.0012(10)
C3 0.0342(12) 0.0200(11) 0.0221(11) -0.0033(9) 0.0039(9) -0.0017(9)
C4 0.0361(13) 0.0215(12) 0.0261(11) 0.0076(10) 0.0057(10) 0.0052(9)
C5 0.0359(13) 0.0202(11) 0.0278(11) 0.0028(10) 0.0131(10) -0.0013(9)
C6 0.0279(12) 0.0258(12) 0.0245(11) -0.0006(10) 0.0080(9) -0.0034(9)
C7 0.0220(11) 0.0247(12) 0.0273(11) 0.0009(9) 0.0046(9) 0.0093(9)
C8 0.0242(12) 0.0264(13) 0.0568(16) -0.0009(10) 0.0013(11) 0.0206(12)
O1 0.0228(8) 0.0303(10) 0.0548(11) -0.0017(7) 0.0028(8) 0.0138(8)
O2A 0.0213(14) 0.0220(15) 0.027(3) 0.0022(10) 0.0039(12) 0.0065(15)
O2B 0.024(2) 0.019(2) 0.021(4) 0.0051(16) 0.0040(18) -0.0016(19)
C9A 0.021(3) 0.026(3) 0.027(2) 0.004(2) 0.0025(18) 0.0058(18)
C9B 0.023(5) 0.021(3) 0.041(4) 0.007(3) 0.007(3) 0.005(3)
C10A 0.025(3) 0.027(2) 0.041(3) 0.0048(19) 0.009(2) 0.0016(19)
C10B 0.027(4) 0.028(4) 0.031(4) 0.000(3) 0.007(3) -0.003(3)
B1 0.0215(11) 0.0156(11) 0.0172(11) 0.0015(9) 0.0034(9) -0.0010(9)
C11 0.0179(10) 0.0158(10) 0.0202(10) -0.0019(8) 0.0051(8) 0.0011(8)
C12 0.0230(10) 0.0182(10) 0.0205(10) 0.0017(8) 0.0076(8) 0.0009(8)
C13 0.0256(11) 0.0225(11) 0.0189(10) -0.0018(9) 0.0054(8) 0.0006(9)
C14 0.0196(11) 0.0243(11) 0.0251(11) 0.0024(9) 0.0043(8) 0.0075(9)
C15 0.0273(11) 0.0163(10) 0.0276(11) 0.0066(9) 0.0088(9) 0.0046(9)
C16 0.0263(11) 0.0167(10) 0.0219(10) 0.0024(9) 0.0048(8) -0.0023(8)
C17 0.0247(11) 0.0183(11) 0.0157(9) 0.0030(8) 0.0042(8) 0.0007(8)
C18 0.0239(11) 0.0184(11) 0.0357(13) 0.0016(9) -0.0005(9) -0.0013(10)
C19 0.0286(12) 0.0212(12) 0.0370(13) 0.0072(10) 0.0025(10) -0.0012(10)
C20 0.0387(13) 0.0156(11) 0.0209(10) 0.0053(9) 0.0062(9) 0.0008(8)
C21 0.0305(11) 0.0190(11) 0.0187(10) -0.0022(9) 0.0077(9) 0.0004(8)
C22 0.0263(11) 0.0194(11) 0.0151(9) 0.0022(9) 0.0051(8) 0.0002(8)
C23 0.0170(10) 0.0200(11) 0.0209(10) 0.0038(8) 0.0013(8) 0.0024(8)
C24 0.0233(11) 0.0181(10) 0.0218(10) 0.0027(9) 0.0033(8) 0.0001(8)
C25 0.0216(11) 0.0190(11) 0.0303(12) 0.0009(9) -0.0004(9) 0.0035(9)
C26 0.0193(11) 0.0252(12) 0.0363(13) 0.0022(9) 0.0077(9) 0.0048(10)
C27 0.0254(12) 0.0335(13) 0.0344(12) 0.0048(10) 0.0139(10) -0.0011(11)
C28 0.0224(11) 0.0229(11) 0.0276(11) 0.0009(9) 0.0067(9) -0.0042(9)
C29 0.0254(10) 0.0134(10) 0.0196(10) 0.0021(8) 0.0059(8) 0.0013(8)
C30 0.0262(11) 0.0202(11) 0.0243(11) 0.0016(9) 0.0055(9) 0.0034(9)
C31 0.0351(13) 0.0216(11) 0.0216(10) -0.0007(10) -0.0009(9) 0.0036(9)
C32 0.0471(14) 0.0176(11) 0.0215(11) -0.0006(10) 0.0124(10) -0.0012(9)
C33 0.0350(12) 0.0179(11) 0.0308(11) 0.0037(10) 0.0161(10) -0.0007(9)
C34 0.0236(10) 0.0147(10) 0.0247(10) 0.0025(8) 0.0057(8) 0.0005(8)

loop_
_atom_type_symbol
_atom_type_description
_atom_type_scat_dispersion_real
_atom_type_scat_dispersion_imag
_atom_type_scat_source
C C 0.0033 0.0016 'International Tables Vol C Tables 4.2.6.8 and 6.1.1.4'
N N 0.0061 0.0033 'International Tables Vol C Tables 4.2.6.8 and 6.1.1.4'
O O 0.0106 0.0060 'International Tables Vol C Tables 4.2.6.8 and 6.1.1.4'
B B 0.0013 0.0007 'International Tables Vol C Tables 4.2.6.8 and 6.1.1.4'
H H 0.0000 0.0000 'International Tables Vol C Tables 4.2.6.8 and 6.1.1.4'

loop_
_geom_angle_atom_site_label_1
_geom_angle_atom_site_label_2
_geom_angle_atom_site_label_3
_geom_angle
C1 N1 C4 124.65(18)
C1 N1 C5 110.29(17)
C4 N1 C5 120.06(18)
C1 N2 C3 122.92(18)
C1 N2 C2 120.90(18)
C3 N2 C2 116.11(17)
C1 N3 C7 122.96(18)
C1 N3 C6 110.22(17)
C7 N3 C6 121.10(17)
N1 C1 N2 124.52(18)
N1 C1 N3 112.45(18)
N2 C1 N3 123.02(19)
N2 C2 H2A 109.5
N2 C2 H2B 109.5
H2A C2 H2B 109.5
N2 C2 H2C 109.5
H2A C2 H2C 109.5
H2B C2 H2C 109.5
N2 C3 H3A 109.5
N2 C3 H3B 109.5
H3A C3 H3B 109.5
N2 C3 H3C 109.5
H3A C3 H3C 109.5
H3B C3 H3C 109.5
N1 C4 H4A 109.5
N1 C4 H4B 109.5
H4A C4 H4B 109.5
N1 C4 H4C 109.5
H4A C4 H4C 109.5
H4B C4 H4C 109.5
N1 C5 C6 103.74(17)
N1 C5 H5A 111.0
C6 C5 H5A 111.0
N1 C5 H5B 111.0
C6 C5 H5B 111.0
H5A C5 H5B 109.0
N3 C6 C5 103.22(17)
N3 C6 H6A 111.1
C5 C6 H6A 111.1
N3 C6 H6B 111.1
C5 C6 H6B 111.1
H6A C6 H6B 109.1
N3 C7 C8 111.94(18)
N3 C7 H7A 109.2
C8 C7 H7A 109.2
N3 C7 H7B 109.2
C8 C7 H7B 109.2
H7A C7 H7B 107.9
O1 C8 O2A 124.4(3)
O1 C8 O2B 124.4(3)
O1 C8 C7 125.6(2)
O2A C8 C7 108.4(2)
O2B C8 C7 106.3(2)
C8 O2A C9A 119.0(3)
C9B O2B C8 116.1(4)
O2A C9A C10A 111.2(5)
O2A C9A H9A 109.4
C10A C9A H9A 109.4
O2A C9A H9B 109.4
C10A C9A H9B 109.4
H9A C9A H9B 108.0
O2B C9B C10B 110.6(7)
O2B C9B H9C 109.5
C10B C9B H9C 109.5
O2B C9B H9D 109.5
C10B C9B H9D 109.5
H9C C9B H9D 108.1
C9A C10A H10A 109.5
C9A C10A H10B 109.5
H10A C10A H10B 109.5
C9A C10A H10C 109.5
H10A C10A H10C 109.5
H10B C10A H10C 109.5
C9B C10B H10D 109.5
C9B C10B H10E 109.5
H10D C10B H10E 109.5
C9B C10B H10F 109.5
H10D C10B H10F 109.5
H10E C10B H10F 109.5
C17 B1 C23 112.33(17)
C17 B1 C29 103.45(16)
C23 B1 C29 112.97(17)
C17 B1 C11 112.52(17)
C23 B1 C11 102.89(16)
C29 B1 C11 113.02(17)
C12 C11 C16 115.12(18)
C12 C11 B1 121.85(18)
C16 C11 B1 122.54(18)
C13 C12 C11 122.92(19)
C13 C12 H12 118.5
C11 C12 H12 118.5
C14 C13 C12 119.9(2)
C14 C13 H13 120.0
C12 C13 H13 120.0
C15 C14 C13 119.06(19)
C15 C14 H14 120.5
C13 C14 H14 120.5
C14 C15 C16 120.2(2)
C14 C15 H15 119.9
C16 C15 H15 119.9
C15 C16 C11 122.8(2)
C15 C16 H16 118.6
C11 C16 H16 118.6
C22 C17 C18 115.21(19)
C22 C17 B1 122.55(18)
C18 C17 B1 121.95(19)
C19 C18 C17 122.9(2)
C19 C18 H18 118.6
C17 C18 H18 118.6
C20 C19 C18 120.4(2)
C20 C19 H19 119.8
C18 C19 H19 119.8
C19 C20 C21 118.6(2)
C19 C20 H20 120.7
C21 C20 H20 120.7
C20 C21 C22 120.4(2)
C20 C21 H21 119.8
C22 C21 H21 119.8
C21 C22 C17 122.5(2)
C21 C22 H22 118.8
C17 C22 H22 118.8
C24 C23 C28 115.68(19)
C24 C23 B1 123.65(18)
C28 C23 B1 120.21(19)
C25 C24 C23 122.8(2)
C25 C24 H24 118.6
C23 C24 H24 118.6
C26 C25 C24 120.1(2)
C26 C25 H25 119.9
C24 C25 H25 119.9
C27 C26 C25 118.7(2)
C27 C26 H26 120.6
C25 C26 H26 120.6
C26 C27 C28 120.5(2)
C26 C27 H27 119.7
C28 C27 H27 119.7
C27 C28 C23 122.1(2)
C27 C28 H28 118.9
C23 C28 H28 118.9
C30 C29 C34 115.05(18)
C30 C29 B1 122.13(18)
C34 C29 B1 122.42(18)
C31 C30 C29 123.0(2)
C31 C30 H30 118.5
C29 C30 H30 118.5
C32 C31 C30 120.1(2)
C32 C31 H31 119.9
C30 C31 H31 119.9
C33 C32 C31 118.8(2)
C33 C32 H32 120.6
C31 C32 H32 120.6
C32 C33 C34 120.3(2)
C32 C33 H33 119.8
C34 C33 H33 119.8
C33 C34 C29 122.6(2)
C33 C34 H34 118.7
C29 C34 H34 118.7

loop_
_geom_bond_atom_site_label_1
_geom_bond_atom_site_label_2
_geom_bond_distance
N1 C1 1.327(3)
N1 C4 1.459(3)
N1 C5 1.475(3)
N2 C1 1.339(3)
N2 C3 1.456(3)
N2 C2 1.467(3)
N3 C1 1.342(3)
N3 C7 1.457(3)
N3 C6 1.476(3)
C2 H2A 0.9800
C2 H2B 0.9800
C2 H2C 0.9800
C3 H3A 0.9800
C3 H3B 0.9800
C3 H3C 0.9800
C4 H4A 0.9800
C4 H4B 0.9800
C4 H4C 0.9800
C5 C6 1.529(3)
C5 H5A 0.9900
C5 H5B 0.9900
C6 H6A 0.9900
C6 H6B 0.9900
C7 C8 1.520(3)
C7 H7A 0.9900
C7 H7B 0.9900
C8 O1 1.192(3)
C8 O2A 1.307(4)
C8 O2B 1.475(6)
O2A C9A 1.456(7)
O2B C9B 1.461(10)
C9A C10A 1.506(8)
C9A H9A 0.9900
C9A H9B 0.9900
C9B C10B 1.470(12)
C9B H9C 0.9900
C9B H9D 0.9900
C10A H10A 0.9800
C10A H10B 0.9800
C10A H10C 0.9800
C10B H10D 0.9800
C10B H10E 0.9800
C10B H10F 0.9800
B1 C17 1.639(3)
B1 C23 1.641(3)
B1 C29 1.645(3)
B1 C11 1.649(3)
C11 C12 1.402(3)
C11 C16 1.402(3)
C12 C13 1.390(3)
C12 H12 0.9500
C13 C14 1.388(3)
C13 H13 0.9500
C14 C15 1.382(3)
C14 H14 0.9500
C15 C16 1.390(3)
C15 H15 0.9500
C16 H16 0.9500
C17 C22 1.401(3)
C17 C18 1.405(3)
C18 C19 1.390(3)
C18 H18 0.9500
C19 C20 1.381(3)
C19 H19 0.9500
C20 C21 1.391(3)
C20 H20 0.9500
C21 C22 1.396(3)
C21 H21 0.9500
C22 H22 0.9500
C23 C24 1.399(3)
C23 C28 1.405(3)
C24 C25 1.392(3)
C24 H24 0.9500
C25 C26 1.390(3)
C25 H25 0.9500
C26 C27 1.385(3)
C26 H26 0.9500
C27 C28 1.396(3)
C27 H27 0.9500
C28 H28 0.9500
C29 C30 1.401(3)
C29 C34 1.408(3)
C30 C31 1.392(3)
C30 H30 0.9500
C31 C32 1.391(3)
C31 H31 0.9500
C32 C33 1.380(3)
C32 H32 0.9500
C33 C34 1.398(3)
C33 H33 0.9500
C34 H34 0.9500

loop_
_geom_hbond_atom_site_label_D
_geom_hbond_atom_site_label_H
_geom_hbond_atom_site_label_A
_geom_hbond_site_symmetry_A
_geom_hbond_distance_DH
_geom_hbond_distance_HA
_geom_hbond_distance_DA
_geom_hbond_angle_DHA
_geom_hbond_publ_flag
C7 H7B Cg1 4 0.99 2.77 3.694(3) 155 y
C6 H6A Cg2 4_565 0.99 2.96 3.870(3) 153 y
C4 H4B Cg3 1_565 0.98 2.79 3.758(3) 169 y
C3 H3B Cg3 1 0.98 2.94 3.868(3) 159 y

loop_
_geom_torsion_atom_site_label_1
_geom_torsion_atom_site_label_2
_geom_torsion_atom_site_label_3
_geom_torsion_atom_site_label_4
_geom_torsion
C4 N1 C1 N2 -23.3(3)
C5 N1 C1 N2 -178.10(19)
C4 N1 C1 N3 155.7(2)
C5 N1 C1 N3 0.9(2)
C3 N2 C1 N1 -38.3(3)
C2 N2 C1 N1 138.4(2)
C3 N2 C1 N3 142.8(2)
C2 N2 C1 N3 -40.5(3)
C7 N3 C1 N1 154.57(19)
C6 N3 C1 N1 1.1(2)
C7 N3 C1 N2 -26.4(3)
C6 N3 C1 N2 -179.87(19)
C1 N1 C5 C6 -2.4(2)
C4 N1 C5 C6 -158.52(19)
C1 N3 C6 C5 -2.5(2)
C7 N3 C6 C5 -156.55(19)
N1 C5 C6 N3 2.8(2)
C1 N3 C7 C8 117.9(2)
C6 N3 C7 C8 -91.4(2)
N3 C7 C8 O1 14.5(4)
N3 C7 C8 O2A -179.8(4)
N3 C7 C8 O2B -144.2(4)
O1 C8 O2A C9A 0.8(8)
C7 C8 O2A C9A -165.1(4)
O1 C8 O2B C9B 19.8(9)
C7 C8 O2B C9B 178.8(5)
C8 O2A C9A C10A -84.2(6)
C8 O2B C9B C10B 77.9(7)
C17 B1 C11 C12 -33.8(3)
C23 B1 C11 C12 87.3(2)
C29 B1 C11 C12 -150.53(19)
C17 B1 C11 C16 154.62(19)
C23 B1 C11 C16 -84.3(2)
C29 B1 C11 C16 37.9(3)
C16 C11 C12 C13 -1.2(3)
B1 C11 C12 C13 -173.33(19)
C11 C12 C13 C14 0.1(3)
C12 C13 C14 C15 0.4(3)
C13 C14 C15 C16 0.3(3)
C14 C15 C16 C11 -1.5(3)
C12 C11 C16 C15 1.9(3)
B1 C11 C16 C15 174.0(2)
C23 B1 C17 C22 -151.06(18)
C29 B1 C17 C22 86.8(2)
C11 B1 C17 C22 -35.5(3)
C23 B1 C17 C18 35.4(3)
C29 B1 C17 C18 -86.7(2)
C11 B1 C17 C18 150.98(19)
C22 C17 C18 C19 0.3(3)
B1 C17 C18 C19 174.2(2)
C17 C18 C19 C20 0.1(4)
C18 C19 C20 C21 -0.3(3)
C19 C20 C21 C22 0.1(3)
C20 C21 C22 C17 0.3(3)
C18 C17 C22 C21 -0.5(3)
B1 C17 C22 C21 -174.41(19)
C17 B1 C23 C24 -145.63(19)
C29 B1 C23 C24 -29.1(3)
C11 B1 C23 C24 93.1(2)
C17 B1 C23 C28 42.5(3)
C29 B1 C23 C28 159.10(19)
C11 B1 C23 C28 -78.7(2)
C28 C23 C24 C25 -0.4(3)
B1 C23 C24 C25 -172.53(19)
C23 C24 C25 C26 0.8(3)
C24 C25 C26 C27 -1.0(3)
C25 C26 C27 C28 0.6(3)
C26 C27 C28 C23 -0.2(3)
C24 C23 C28 C27 0.0(3)
B1 C23 C28 C27 172.5(2)
C17 B1 C29 C30 80.4(2)
C23 B1 C29 C30 -41.3(3)
C11 B1 C29 C30 -157.59(19)
C17 B1 C29 C34 -91.9(2)
C23 B1 C29 C34 146.4(2)
C11 B1 C29 C34 30.0(3)
C34 C29 C30 C31 -0.8(3)
B1 C29 C30 C31 -173.7(2)
C29 C30 C31 C32 0.1(4)
C30 C31 C32 C33 0.4(3)
C31 C32 C33 C34 -0.3(3)
C32 C33 C34 C29 -0.5(3)
C30 C29 C34 C33 1.0(3)
B1 C29 C34 C33 173.88(19)
